data_4343278
loop_
_publ_author_name
'Kershaw Cook, Laurence J.'
'Thorp-Greenwood, Flora L'
'Comyn, Tim P.'
'Cespedes, Oscar'
'Chastanet, Guillaume'
'Halcrow, Malcolm A.'

_publ_section_title
;
 Unexpected Spin-Crossover and a Low-Pressure Phase Change in an
 Iron(II)/Dipyrazolylpyridine Complex Exhibiting a High-Spin Jahn-Teller
 Distortion.
;
_journal_issue 13
_journal_name_full 'Inorganic chemistry'
_journal_page_first 6319
_journal_page_last 6330
_journal_paper_doi 10.1021/acs.inorgchem.5b00614
_journal_volume 54
_journal_year 2015
_chemical_formula_moiety 'C24 H22 Fe N10, 2[Cl O4]'
_chemical_formula_sum 'C24 H22 Cl2 Fe N10 O8'
_chemical_formula_weight 705.27
_chemical_name_systematic
; 
Bis-[4-methyl-2,6-di{pyrazol-1-yl}pyridine]iron(II) diperchlorate
;
_space_group_IT_number 14
_symmetry_cell_setting monoclinic
_symmetry_space_group_name_Hall '-P 2yn'
_symmetry_space_group_name_H-M 'P 1 21/n 1'
_atom_sites_solution_hydrogens geom
_atom_sites_solution_primary direct
_atom_sites_solution_secondary difmap
_audit_creation_method SHELXL-97
_cell_angle_alpha 90.00
_cell_angle_beta 91.010(3)
_cell_angle_gamma 90.00
_cell_formula_units_Z 4
_cell_length_a 8.4719(3)
_cell_length_b 8.5349(3)
_cell_length_c 39.1597(12)
_cell_measurement_reflns_used 8717
_cell_measurement_temperature 100(2)
_cell_measurement_theta_max 66.60
_cell_measurement_theta_min 2.26
_cell_volume 2831.07(17)
_computing_cell_refinement 'CrysAlisPro, Agilent Technologies'
_computing_data_collection 'CrysAlisPro, Agilent Technologies'
_computing_data_reduction 'CrysAlisPro, Agilent Technologies'
_computing_molecular_graphics 'XSEED (Barbour, 2001)'
_computing_publication_material 'local program'
_computing_structure_refinement 'SHELXL-97 (Sheldrick, 1997)'
_computing_structure_solution 'SHELXS-97 (Sheldrick, 1990)'
_diffrn_ambient_temperature 100(2)
_diffrn_detector_area_resol_mean 5.3095
_diffrn_measured_fraction_theta_full 0.990
_diffrn_measured_fraction_theta_max 0.990
_diffrn_measurement_device_type 'SuperNova, Dual, Cu at zero, Atlas'
_diffrn_measurement_method '\w scans'
_diffrn_radiation_monochromator mirror
_diffrn_radiation_source 'SuperNova (Cu) X-ray Source'
_diffrn_radiation_type CuK\a
_diffrn_radiation_wavelength 1.54184
_diffrn_reflns_av_R_equivalents 0.0257
_diffrn_reflns_av_sigmaI/netI 0.0361
_diffrn_reflns_limit_h_max 6
_diffrn_reflns_limit_h_min -10
_diffrn_reflns_limit_k_max 8
_diffrn_reflns_limit_k_min -10
_diffrn_reflns_limit_l_max 42
_diffrn_reflns_limit_l_min -46
_diffrn_reflns_number 8717
_diffrn_reflns_theta_full 66.60
_diffrn_reflns_theta_max 66.60
_diffrn_reflns_theta_min 2.26
_diffrn_standards_decay_% 0
_diffrn_standards_interval_count 0
_diffrn_standards_interval_time 0
_diffrn_standards_number 0
_exptl_absorpt_coefficient_mu 6.614
_exptl_absorpt_correction_T_max 1.000
_exptl_absorpt_correction_T_min 0.734
_exptl_absorpt_correction_type multi-scan
_exptl_absorpt_process_details
; 
CrysAlisPro, Agilent Technologies,
Version 1.171.36.24 (release 03-12-2012 CrysAlis171 .NET)
Empirical absorption correction using spherical harmonics,
 implemented in SCALE3 ABSPACK scaling algorithm.
;
_exptl_crystal_colour yellow
_exptl_crystal_density_diffrn 1.655
_exptl_crystal_density_method 'not measured'
_exptl_crystal_description block
_exptl_crystal_F_000 1440
_exptl_crystal_size_max 0.22
_exptl_crystal_size_mid 0.19
_exptl_crystal_size_min 0.11
_refine_diff_density_max 0.622
_refine_diff_density_min -0.384
_refine_diff_density_rms 0.061
_refine_ls_extinction_method none
_refine_ls_goodness_of_fit_ref 1.038
_refine_ls_hydrogen_treatment constr
_refine_ls_matrix_type full
_refine_ls_number_parameters 408
_refine_ls_number_reflns 4951
_refine_ls_number_restraints 0
_refine_ls_restrained_S_all 1.038
_refine_ls_R_factor_all 0.0379
_refine_ls_R_factor_gt 0.0334
_refine_ls_shift/su_max 0.001
_refine_ls_shift/su_mean 0.000
_refine_ls_structure_factor_coef Fsqd
_refine_ls_weighting_details 'calc w=1/[\s^2^(Fo^2^)+(0.0428P)^2^+1.5079P] where P=(Fo^2^+2Fc^2^)/3'
_refine_ls_weighting_scheme calc
_refine_ls_wR_factor_gt 0.0827
_refine_ls_wR_factor_ref 0.0855
_reflns_number_gt 4490
_reflns_number_total 4951
_reflns_threshold_expression >2sigma(I)
_cod_data_source_file ic5b00614_si_002.cif
_cod_data_source_block lkc204lt
_cod_depositor_comments
;
The following automatic conversions were performed:

'_symmetry_cell_setting' value 'Monoclinic' changed to 'monoclinic'
according to
/usr/data/users/saulius/crontab/automatic-downloads/rss-feeds/ACS/lib/dictionaries/cif_core.dic
dictionary named 'cif_core.dic' version 2.4.2 from 2011-04-26.

Automatic conversion script
Id: cif_fix_values 3271 2015-04-21 07:52:19Z andrius 

 Adding full bibliography for 4343275--4343279.cif.
;
_cod_original_sg_symbol_H-M 'P 21/n'
_cod_database_code 4343278

loop_
_symmetry_equiv_pos_as_xyz
'x, y, z'
'-x+1/2, y+1/2, -z+1/2'
'-x, -y, -z'
'x-1/2, -y-1/2, z-1/2'

loop_
_atom_site_label
_atom_site_type_symbol
_atom_site_fract_x
_atom_site_fract_y
_atom_site_fract_z
_atom_site_U_iso_or_equiv
_atom_site_adp_type
_atom_site_occupancy
_atom_site_symmetry_multiplicity
_atom_site_calc_flag
_atom_site_refinement_flags
Fe1 Fe 0.41451(4) 0.31123(4) 0.375534(9) 0.01385(10) Uani 1 1 d .
N2 N 0.3350(2) 0.3146(2) 0.42665(5) 0.0134(4) Uani 1 1 d .
C3 C 0.3563(2) 0.4408(2) 0.44618(6) 0.0132(4) Uani 1 1 d .
C4 C 0.2932(3) 0.4567(3) 0.47821(6) 0.0150(4) Uani 1 1 d .
H4 H 0.3123 0.5479 0.4916 0.018 Uiso 1 1 calc R
C5 C 0.2001(3) 0.3341(3) 0.49038(6) 0.0154(4) Uani 1 1 d .
C6 C 0.1789(3) 0.2000(2) 0.47027(6) 0.0151(4) Uani 1 1 d .
H6 H 0.1178 0.1141 0.4780 0.018 Uiso 1 1 calc R
C7 C 0.2495(2) 0.1966(2) 0.43900(6) 0.0133(4) Uani 1 1 d .
N8 N 0.4457(2) 0.5585(2) 0.42997(5) 0.0142(4) Uani 1 1 d .
N9 N 0.4900(2) 0.5344(2) 0.39697(5) 0.0158(4) Uani 1 1 d .
C10 C 0.5687(3) 0.6634(3) 0.38845(6) 0.0170(5) Uani 1 1 d .
H10 H 0.6138 0.6809 0.3667 0.020 Uiso 1 1 calc R
C11 C 0.5764(3) 0.7697(3) 0.41557(6) 0.0179(5) Uani 1 1 d .
H11 H 0.6263 0.8694 0.4158 0.021 Uiso 1 1 calc R
C12 C 0.4968(3) 0.7000(3) 0.44172(6) 0.0169(5) Uani 1 1 d .
H12 H 0.4804 0.7425 0.4638 0.020 Uiso 1 1 calc R
N13 N 0.2372(2) 0.0696(2) 0.41588(5) 0.0146(4) Uani 1 1 d .
N14 N 0.3125(2) 0.0802(2) 0.38535(5) 0.0153(4) Uani 1 1 d .
C15 C 0.2829(3) -0.0544(3) 0.36945(6) 0.0171(5) Uani 1 1 d .
H15 H 0.3212 -0.0812 0.3476 0.021 Uiso 1 1 calc R
C16 C 0.1873(3) -0.1518(3) 0.38929(6) 0.0195(5) Uani 1 1 d .
H16 H 0.1492 -0.2533 0.3835 0.023 Uiso 1 1 calc R
C17 C 0.1605(3) -0.0698(3) 0.41865(6) 0.0177(5) Uani 1 1 d .
H17 H 0.0998 -0.1037 0.4374 0.021 Uiso 1 1 calc R
C18 C 0.1196(3) 0.3480(3) 0.52408(6) 0.0200(5) Uani 1 1 d .
H18A H 0.1588 0.4411 0.5362 0.030 Uiso 1 1 calc R
H18B H 0.1421 0.2545 0.5379 0.030 Uiso 1 1 calc R
H18C H 0.0054 0.3573 0.5202 0.030 Uiso 1 1 calc R
N19 N 0.4083(2) 0.3127(2) 0.32099(5) 0.0141(4) Uani 1 1 d .
C20 C 0.2850(3) 0.3691(2) 0.30309(6) 0.0153(4) Uani 1 1 d .
C21 C 0.2820(3) 0.3853(3) 0.26822(6) 0.0176(5) Uani 1 1 d .
H21 H 0.1909 0.4238 0.2565 0.021 Uiso 1 1 calc R
C22 C 0.4176(3) 0.3434(3) 0.25059(6) 0.0173(5) Uani 1 1 d .
C23 C 0.5478(3) 0.2840(3) 0.26854(6) 0.0160(4) Uani 1 1 d .
H23 H 0.6411 0.2538 0.2571 0.019 Uiso 1 1 calc R
C24 C 0.5359(3) 0.2710(2) 0.30360(6) 0.0136(4) Uani 1 1 d .
N25 N 0.1577(2) 0.4124(2) 0.32414(5) 0.0171(4) Uani 1 1 d .
N26 N 0.1755(2) 0.3966(2) 0.35859(5) 0.0169(4) Uani 1 1 d .
C27 C 0.0403(3) 0.4474(3) 0.37120(7) 0.0210(5) Uani 1 1 d .
H27 H 0.0170 0.4496 0.3948 0.025 Uiso 1 1 calc R
C28 C -0.0636(3) 0.4975(3) 0.34516(7) 0.0250(5) Uani 1 1 d .
H28 H -0.1666 0.5395 0.3477 0.030 Uiso 1 1 calc R
C29 C 0.0141(3) 0.4731(3) 0.31559(7) 0.0226(5) Uani 1 1 d .
H29 H -0.0246 0.4944 0.2932 0.027 Uiso 1 1 calc R
N30 N 0.6580(2) 0.2124(2) 0.32505(5) 0.0135(4) Uani 1 1 d .
N31 N 0.6402(2) 0.2205(2) 0.35965(5) 0.0154(4) Uani 1 1 d .
C32 C 0.7667(3) 0.1487(3) 0.37279(6) 0.0185(5) Uani 1 1 d .
H32 H 0.7877 0.1366 0.3966 0.022 Uiso 1 1 calc R
C33 C 0.8647(3) 0.0934(3) 0.34707(6) 0.0199(5) Uani 1 1 d .
H33 H 0.9616 0.0385 0.3499 0.024 Uiso 1 1 calc R
C34 C 0.7918(3) 0.1348(3) 0.31699(6) 0.0176(5) Uani 1 1 d .
H34 H 0.8281 0.1132 0.2947 0.021 Uiso 1 1 calc R
C35 C 0.4205(3) 0.3651(3) 0.21261(6) 0.0219(5) Uani 1 1 d .
H35A H 0.5255 0.3384 0.2043 0.033 Uiso 1 1 calc R
H35B H 0.3965 0.4745 0.2070 0.033 Uiso 1 1 calc R
H35C H 0.3416 0.2966 0.2017 0.033 Uiso 1 1 calc R
Cl36 Cl 0.71930(6) 0.14464(6) 0.468657(13) 0.01886(13) Uani 1 1 d .
O37 O 0.7200(3) 0.2927(2) 0.45113(5) 0.0363(5) Uani 1 1 d .
O38 O 0.5643(2) 0.0778(3) 0.46581(6) 0.0400(5) Uani 1 1 d .
O39 O 0.7619(2) 0.1679(2) 0.50395(5) 0.0321(4) Uani 1 1 d .
O40 O 0.83023(19) 0.0388(2) 0.45330(4) 0.0230(4) Uani 1 1 d .
Cl41 Cl 0.55079(6) 0.75786(6) 0.289091(14) 0.01875(13) Uani 1 1 d .
O42 O 0.4326(2) 0.6799(2) 0.30876(5) 0.0295(4) Uani 1 1 d .
O43 O 0.7039(2) 0.7290(3) 0.30430(5) 0.0374(5) Uani 1 1 d .
O44 O 0.5176(2) 0.9231(2) 0.28896(6) 0.0384(5) Uani 1 1 d .
O45 O 0.5456(2) 0.6999(2) 0.25462(5) 0.0344(5) Uani 1 1 d .

loop_
_atom_site_aniso_label
_atom_site_aniso_U_11
_atom_site_aniso_U_22
_atom_site_aniso_U_33
_atom_site_aniso_U_23
_atom_site_aniso_U_13
_atom_site_aniso_U_12
Fe1 0.01826(18) 0.01214(18) 0.01120(19) -0.00197(12) 0.00176(13) -0.00049(13)
N2 0.0160(9) 0.0117(9) 0.0125(9) -0.0004(7) -0.0011(7) 0.0015(7)
C3 0.0151(10) 0.0092(10) 0.0152(11) 0.0005(8) -0.0033(8) 0.0014(8)
C4 0.0203(10) 0.0119(10) 0.0126(11) -0.0020(8) 0.0005(9) 0.0015(8)
C5 0.0162(10) 0.0143(10) 0.0156(12) 0.0011(8) -0.0016(9) 0.0030(8)
C6 0.0169(10) 0.0119(10) 0.0165(12) 0.0014(8) 0.0007(9) -0.0003(8)
C7 0.0153(10) 0.0104(10) 0.0141(11) -0.0007(8) -0.0032(8) 0.0011(8)
N8 0.0180(9) 0.0116(9) 0.0131(9) -0.0006(7) 0.0009(7) -0.0007(7)
N9 0.0193(9) 0.0133(9) 0.0150(10) -0.0012(7) 0.0008(7) -0.0011(7)
C10 0.0176(10) 0.0154(11) 0.0180(12) 0.0028(9) 0.0011(9) 0.0006(9)
C11 0.0193(11) 0.0120(10) 0.0222(12) 0.0012(9) -0.0035(9) -0.0039(8)
C12 0.0194(11) 0.0130(10) 0.0183(12) -0.0030(8) -0.0029(9) -0.0017(8)
N13 0.0191(9) 0.0109(9) 0.0139(10) -0.0021(7) 0.0010(7) -0.0019(7)
N14 0.0189(9) 0.0142(9) 0.0130(9) -0.0008(7) 0.0012(7) 0.0021(7)
C15 0.0223(11) 0.0139(11) 0.0149(11) -0.0047(8) -0.0040(9) 0.0024(9)
C16 0.0235(11) 0.0112(10) 0.0238(13) -0.0024(9) -0.0043(10) -0.0003(9)
C17 0.0204(11) 0.0117(10) 0.0210(12) 0.0012(9) -0.0007(9) -0.0018(8)
C18 0.0240(12) 0.0175(11) 0.0187(12) -0.0015(9) 0.0037(9) -0.0003(9)
N19 0.0178(9) 0.0099(9) 0.0146(10) 0.0010(7) -0.0002(7) -0.0005(7)
C20 0.0174(10) 0.0098(10) 0.0185(12) 0.0011(8) -0.0013(9) -0.0013(8)
C21 0.0189(11) 0.0135(10) 0.0202(12) 0.0023(9) -0.0055(9) -0.0005(9)
C22 0.0222(11) 0.0125(10) 0.0170(12) 0.0017(8) -0.0033(9) -0.0056(9)
C23 0.0192(11) 0.0138(10) 0.0150(11) -0.0007(8) -0.0001(9) -0.0020(8)
C24 0.0175(10) 0.0078(9) 0.0155(11) -0.0002(8) -0.0023(8) -0.0029(8)
N25 0.0176(9) 0.0139(9) 0.0199(10) 0.0001(7) -0.0003(8) 0.0005(7)
N26 0.0194(9) 0.0140(9) 0.0173(10) -0.0015(7) 0.0015(8) -0.0018(7)
C27 0.0215(12) 0.0149(11) 0.0269(13) -0.0026(9) 0.0049(10) -0.0004(9)
C28 0.0192(11) 0.0172(12) 0.0387(15) -0.0001(10) 0.0040(11) 0.0026(9)
C29 0.0209(11) 0.0167(11) 0.0300(14) 0.0050(10) -0.0047(10) 0.0025(9)
N30 0.0175(9) 0.0128(8) 0.0100(9) 0.0000(7) -0.0008(7) 0.0000(7)
N31 0.0194(9) 0.0173(9) 0.0094(9) -0.0004(7) 0.0007(7) 0.0000(7)
C32 0.0227(11) 0.0193(11) 0.0133(11) 0.0033(9) -0.0018(9) 0.0004(9)
C33 0.0212(11) 0.0192(11) 0.0191(12) -0.0012(9) -0.0004(9) 0.0061(9)
C34 0.0201(11) 0.0183(11) 0.0145(11) -0.0019(9) 0.0010(9) 0.0011(9)
C35 0.0263(12) 0.0241(12) 0.0152(12) 0.0033(9) -0.0033(10) -0.0021(10)
Cl36 0.0284(3) 0.0143(2) 0.0138(3) -0.00212(19) 0.0000(2) 0.0048(2)
O37 0.0679(14) 0.0160(9) 0.0251(10) 0.0026(7) 0.0003(9) 0.0055(9)
O38 0.0248(10) 0.0437(12) 0.0515(13) -0.0027(10) -0.0001(9) 0.0011(9)
O39 0.0576(12) 0.0224(9) 0.0161(9) -0.0034(7) -0.0036(8) 0.0091(8)
O40 0.0257(9) 0.0221(8) 0.0212(9) -0.0055(7) 0.0007(7) 0.0056(7)
Cl41 0.0209(3) 0.0163(3) 0.0190(3) 0.0027(2) -0.0011(2) 0.0005(2)
O42 0.0332(10) 0.0321(10) 0.0232(10) -0.0014(7) 0.0061(8) -0.0106(8)
O43 0.0235(9) 0.0533(13) 0.0352(12) 0.0151(10) -0.0043(8) 0.0065(9)
O44 0.0491(12) 0.0140(9) 0.0513(13) 0.0009(8) -0.0231(10) -0.0038(8)
O45 0.0427(11) 0.0400(11) 0.0205(10) -0.0015(8) 0.0037(8) 0.0060(9)

loop_
_atom_type_symbol
_atom_type_description
_atom_type_scat_dispersion_real
_atom_type_scat_dispersion_imag
_atom_type_scat_source
C C 0.0181 0.0091 'International Tables Vol C Tables 4.2.6.8 and 6.1.1.4'
H H 0.0000 0.0000 'International Tables Vol C Tables 4.2.6.8 and 6.1.1.4'
Cl Cl 0.3639 0.7018 'International Tables Vol C Tables 4.2.6.8 and 6.1.1.4'
Fe Fe -1.1336 3.1974 'International Tables Vol C Tables 4.2.6.8 and 6.1.1.4'
N N 0.0311 0.0180 'International Tables Vol C Tables 4.2.6.8 and 6.1.1.4'
O O 0.0492 0.0322 'International Tables Vol C Tables 4.2.6.8 and 6.1.1.4'

loop_
_geom_angle_atom_site_label_1
_geom_angle_atom_site_label_2
_geom_angle_atom_site_label_3
_geom_angle
N2 Fe1 N19 160.06(7)
N2 Fe1 N31 124.91(7)
N19 Fe1 N31 73.80(7)
N2 Fe1 N9 73.75(7)
N19 Fe1 N9 112.53(7)
N31 Fe1 N9 99.74(7)
N2 Fe1 N14 73.36(7)
N19 Fe1 N14 100.25(7)
N31 Fe1 N14 94.70(7)
N9 Fe1 N14 146.70(7)
N2 Fe1 N26 88.55(7)
N19 Fe1 N26 72.29(7)
N31 Fe1 N26 146.02(7)
N9 Fe1 N26 95.02(7)
N14 Fe1 N26 89.27(7)
C3 N2 C7 118.10(19)
C3 N2 Fe1 120.66(15)
C7 N2 Fe1 120.94(15)
N2 C3 C4 123.4(2)
N2 C3 N8 112.66(19)
C4 C3 N8 123.9(2)
C3 C4 C5 117.8(2)
C3 C4 H4 121.1
C5 C4 H4 121.1
C4 C5 C6 119.2(2)
C4 C5 C18 120.6(2)
C6 C5 C18 120.2(2)
C7 C6 C5 117.8(2)
C7 C6 H6 121.1
C5 C6 H6 121.1
N2 C7 C6 123.7(2)
N2 C7 N13 112.34(19)
C6 C7 N13 124.0(2)
C12 N8 N9 111.21(18)
C12 N8 C3 130.41(19)
N9 N8 C3 118.38(17)
C10 N9 N8 105.04(18)
C10 N9 Fe1 140.58(16)
N8 N9 Fe1 114.38(13)
N9 C10 C11 111.3(2)
N9 C10 H10 124.4
C11 C10 H10 124.4
C12 C11 C10 105.6(2)
C12 C11 H11 127.2
C10 C11 H11 127.2
N8 C12 C11 106.9(2)
N8 C12 H12 126.6
C11 C12 H12 126.6
C17 N13 N14 111.02(18)
C17 N13 C7 130.43(19)
N14 N13 C7 118.55(18)
C15 N14 N13 105.36(18)
C15 N14 Fe1 140.19(16)
N13 N14 Fe1 113.90(13)
N14 C15 C16 111.0(2)
N14 C15 H15 124.5
C16 C15 H15 124.5
C17 C16 C15 105.5(2)
C17 C16 H16 127.3
C15 C16 H16 127.3
N13 C17 C16 107.1(2)
N13 C17 H17 126.5
C16 C17 H17 126.5
C5 C18 H18A 109.5
C5 C18 H18B 109.5
H18A C18 H18B 109.5
C5 C18 H18C 109.5
H18A C18 H18C 109.5
H18B C18 H18C 109.5
C24 N19 C20 117.38(19)
C24 N19 Fe1 120.16(15)
C20 N19 Fe1 122.13(15)
N19 C20 C21 124.0(2)
N19 C20 N25 112.59(19)
C21 C20 N25 123.4(2)
C20 C21 C22 117.7(2)
C20 C21 H21 121.1
C22 C21 H21 121.1
C23 C22 C21 119.6(2)
C23 C22 C35 121.2(2)
C21 C22 C35 119.1(2)
C24 C23 C22 117.4(2)
C24 C23 H23 121.3
C22 C23 H23 121.3
N19 C24 C23 123.9(2)
N19 C24 N30 112.44(19)
C23 C24 N30 123.6(2)
C29 N25 N26 111.41(19)
C29 N25 C20 130.0(2)
N26 N25 C20 118.55(18)
C27 N26 N25 104.78(19)
C27 N26 Fe1 140.95(17)
N25 N26 Fe1 114.15(13)
N26 C27 C28 111.3(2)
N26 C27 H27 124.3
C28 C27 H27 124.3
C29 C28 C27 105.4(2)
C29 C28 H28 127.3
C27 C28 H28 127.3
C28 C29 N25 107.1(2)
C28 C29 H29 126.5
N25 C29 H29 126.5
C34 N30 N31 111.28(18)
C34 N30 C24 129.90(19)
N31 N30 C24 118.60(17)
C32 N31 N30 104.93(18)
C32 N31 Fe1 139.76(16)
N30 N31 Fe1 114.61(13)
N31 C32 C33 111.2(2)
N31 C32 H32 124.4
C33 C32 H32 124.4
C34 C33 C32 105.6(2)
C34 C33 H33 127.2
C32 C33 H33 127.2
N30 C34 C33 107.0(2)
N30 C34 H34 126.5
C33 C34 H34 126.5
C22 C35 H35A 109.5
C22 C35 H35B 109.5
H35A C35 H35B 109.5
C22 C35 H35C 109.5
H35A C35 H35C 109.5
H35B C35 H35C 109.5
O38 Cl36 O39 110.13(13)
O38 Cl36 O37 108.89(13)
O39 Cl36 O37 109.56(11)
O38 Cl36 O40 108.71(11)
O39 Cl36 O40 109.47(11)
O37 Cl36 O40 110.07(11)
O45 Cl41 O42 109.49(12)
O45 Cl41 O44 109.33(12)
O42 Cl41 O44 108.53(12)
O45 Cl41 O43 110.02(12)
O42 Cl41 O43 109.29(12)
O44 Cl41 O43 110.15(13)

loop_
_geom_bond_atom_site_label_1
_geom_bond_atom_site_label_2
_geom_bond_distance
Fe1 N2 2.1235(19)
Fe1 N19 2.1355(19)
Fe1 N31 2.1642(18)
Fe1 N9 2.1736(19)
Fe1 N14 2.1893(19)
Fe1 N26 2.2416(19)
N2 C3 1.332(3)
N2 C7 1.336(3)
C3 C4 1.379(3)
C3 N8 1.415(3)
C4 C5 1.399(3)
C4 H4 0.9500
C5 C6 1.400(3)
C5 C18 1.501(3)
C6 C7 1.372(3)
C6 H6 0.9500
C7 N13 1.415(3)
N8 C12 1.361(3)
N8 N9 1.367(3)
N9 C10 1.332(3)
C10 C11 1.397(3)
C10 H10 0.9500
C11 C12 1.372(3)
C11 H11 0.9500
C12 H12 0.9500
N13 C17 1.360(3)
N13 N14 1.368(3)
N14 C15 1.329(3)
C15 C16 1.405(3)
C15 H15 0.9500
C16 C17 1.369(3)
C16 H16 0.9500
C17 H17 0.9500
C18 H18A 0.9800
C18 H18B 0.9800
C18 H18C 0.9800
N19 C24 1.336(3)
N19 C20 1.337(3)
C20 C21 1.372(3)
C20 N25 1.418(3)
C21 C22 1.397(3)
C21 H21 0.9500
C22 C23 1.393(3)
C22 C35 1.500(3)
C23 C24 1.383(3)
C23 H23 0.9500
C24 N30 1.413(3)
N25 C29 1.359(3)
N25 N26 1.361(3)
N26 C27 1.328(3)
C27 C28 1.402(4)
C27 H27 0.9500
C28 C29 1.358(4)
C28 H28 0.9500
C29 H29 0.9500
N30 C34 1.355(3)
N30 N31 1.368(3)
N31 C32 1.330(3)
C32 C33 1.399(3)
C32 H32 0.9500
C33 C34 1.367(3)
C33 H33 0.9500
C34 H34 0.9500
C35 H35A 0.9800
C35 H35B 0.9800
C35 H35C 0.9800
Cl36 O38 1.434(2)
Cl36 O39 1.4363(19)
Cl36 O37 1.4381(19)
Cl36 O40 1.4425(17)
Cl41 O45 1.437(2)
Cl41 O42 1.4374(18)
Cl41 O44 1.4380(19)
Cl41 O43 1.4386(19)
